data_7127178
loop_
_publ_author_name
'Ogo, Seiji'
'Ando, Tatsuya'
'Minh, Le Tu Thi'
'Mori, Yuki'
'Matsumoto, Takahiro'
'Yatabe, Takeshi'
'Yoon, Ki-Seok'
'Sato, Yukio'
'Hibino, Takashi'
'Kaneko, Kenji'

_publ_section_title
;
 A NiRhS fuel cell catalyst - lessons from hydrogenase.
;
_journal_issue 79
_journal_name_full 'Chemical communications (Cambridge, England)'
_journal_page_first 11787
_journal_page_last 11790
_journal_paper_doi 10.1039/d0cc04789a
_journal_volume 56
_journal_year 2020
_chemical_absolute_configuration 'CHOOSE rm ad rmad syn or unk'
_chemical_formula_moiety 'C19 H35 Cl2 N2 Ni Rh S2'
_chemical_formula_sum 'C19 H35 Cl2 N2 Ni Rh S2'
_chemical_formula_weight 588.13
_space_group_crystal_system orthorhombic
_space_group_IT_number 33
_space_group_name_Hall 'P 2c -2n'
_space_group_name_H-M_alt 'P n a 21'
_atom_sites_solution_hydrogens geom
_atom_sites_solution_primary direct
_atom_sites_solution_secondary difmap
_audit_update_record
;
2020-04-15 deposited with the CCDC.	2020-08-24 downloaded from the CCDC.
;
_cell_angle_alpha 90.0000
_cell_angle_beta 90.0000
_cell_angle_gamma 90.0000
_cell_formula_units_Z 4
_cell_length_a 22.125(9)
_cell_length_b 8.337(4)
_cell_length_c 12.839(5)
_cell_measurement_reflns_used 7822
_cell_measurement_temperature 93
_cell_measurement_theta_max 27.48
_cell_measurement_theta_min 3.06
_cell_volume 2368.2(18)
_computing_cell_refinement CrystalClear
_computing_data_collection 'CrystalClear (Rigaku Inc., 2007)'
_computing_data_reduction CrystalClear
_computing_molecular_graphics 'CrystalStructure 4.1.1'
_computing_publication_material 'CrystalStructure 4.1.1 (Rigaku, 2015)'
_computing_structure_refinement 'SHELXL Version 2014/6 (Sheldrick, 2008)'
_computing_structure_solution 'SIR92 (Altomare, et al., 1994)'
_diffrn_ambient_temperature 93
_diffrn_detector_area_resol_mean 7.111
_diffrn_measured_fraction_theta_full 0.984
_diffrn_measured_fraction_theta_max 0.987
_diffrn_measurement_device_type 'Rigaku Saturn724'
_diffrn_measurement_method \w
_diffrn_radiation_type 'Mo K\a'
_diffrn_radiation_wavelength 0.71075
_diffrn_reflns_av_R_equivalents 0.0352
_diffrn_reflns_Laue_measured_fraction_full 0.984
_diffrn_reflns_Laue_measured_fraction_max 0.987
_diffrn_reflns_limit_h_max 24
_diffrn_reflns_limit_h_min -28
_diffrn_reflns_limit_k_max 10
_diffrn_reflns_limit_k_min -10
_diffrn_reflns_limit_l_max 16
_diffrn_reflns_limit_l_min -16
_diffrn_reflns_number 17344
_diffrn_reflns_point_group_measured_fraction_full 0.979
_diffrn_reflns_point_group_measured_fraction_max 0.982
_diffrn_reflns_theta_full 25.242
_diffrn_reflns_theta_max 27.481
_diffrn_reflns_theta_min 3.055
_diffrn_standards_number 0
_exptl_absorpt_coefficient_mu 1.900
_exptl_absorpt_correction_T_max 0.827
_exptl_absorpt_correction_T_min 0.690
_exptl_absorpt_correction_type numerical
_exptl_absorpt_process_details 'NUMABS (Rigaku, 1999)'
_exptl_crystal_colour brown
_exptl_crystal_density_diffrn 1.649
_exptl_crystal_density_method 'not measured'
_exptl_crystal_description block
_exptl_crystal_F_000 1208.00
_exptl_crystal_size_max 0.200
_exptl_crystal_size_mid 0.130
_exptl_crystal_size_min 0.100
_refine_diff_density_max 0.96
_refine_diff_density_min -0.67
_refine_ls_abs_structure_details
;
 Flack x determined using 2335 quotients [(I+)-(I-)]/[(I+)+(I-)]
 (Parsons, Flack and Wagner, Acta Cryst. B69 (2013) 249-259).
;
_refine_ls_abs_structure_Flack 0.020(7)
_refine_ls_extinction_method none
_refine_ls_goodness_of_fit_ref 1.013
_refine_ls_hydrogen_treatment constr
_refine_ls_number_parameters 244
_refine_ls_number_reflns 5333
_refine_ls_number_restraints 1
_refine_ls_R_factor_all 0.0258
_refine_ls_R_factor_gt 0.0250
_refine_ls_shift/su_max 0.024
_refine_ls_structure_factor_coef Fsqd
_refine_ls_weighting_details 'w = 1/[\s^2^(Fo^2^)+(0.0217P)^2^] where P=(Fo^2^+2Fc^2^)/3'
_refine_ls_weighting_scheme calc
_refine_ls_wR_factor_gt 0.0549
_refine_ls_wR_factor_ref 0.0554
_reflns_Friedel_coverage 0.905
_reflns_Friedel_fraction_full 0.973
_reflns_Friedel_fraction_max 0.977
_reflns_number_gt 5169
_reflns_number_total 5333
_reflns_threshold_expression F^2^>2.0\s(F^2^)
_cod_data_source_file d0cc04789a2.cif
_cod_data_source_block 131130_NiRhCl2_acetone_ether_koime
_cod_depositor_comments 'Adding full bibliography for 7127178--7127179.cif.'
_cod_original_cell_volume 2368.3(17)
_cod_database_code 7127178
_shelxl_version_number 2014/6

loop_
_space_group_symop_id
_space_group_symop_operation_xyz
1 +X,+Y,+Z
2 -X,-Y,1/2+Z
3 1/2-X,1/2+Y,1/2+Z
4 1/2+X,1/2-Y,+Z

loop_
_atom_site_label
_atom_site_type_symbol
_atom_site_fract_x
_atom_site_fract_y
_atom_site_fract_z
_atom_site_U_iso_or_equiv
_atom_site_adp_type
_atom_site_occupancy
_atom_site_site_symmetry_order
_atom_site_calc_flag
_atom_site_refinement_flags_posn
_atom_site_refinement_flags_adp
_atom_site_refinement_flags_occupancy
_atom_site_disorder_assembly
_atom_site_disorder_group
Rh1 Rh 0.18609(2) 0.73810(3) 0.39457(3) 0.01344(7) Uani 1 1 d . . . . .
Ni1 Ni 0.09849(2) 0.68075(5) 0.18252(4) 0.01530(11) Uani 1 1 d . . . . .
Cl1 Cl 0.10232(4) 0.57452(11) 0.44984(7) 0.01997(19) Uani 1 1 d . . . . .
Cl2 Cl 0.10856(5) 0.76663(12) 0.01294(8) 0.0283(2) Uani 1 1 d . . . . .
S1 S 0.19658(4) 0.59724(12) 0.23431(7) 0.01777(19) Uani 1 1 d . . . . .
S2 S 0.12482(4) 0.90486(11) 0.28679(8) 0.01902(19) Uani 1 1 d . . . . .
N1 N 0.07813(14) 0.4313(4) 0.1538(2) 0.0181(6) Uani 1 1 d . . . . .
N2 N 0.00452(15) 0.7463(3) 0.2061(3) 0.0184(7) Uani 1 1 d . . . . .
C1 C 0.17533(17) 0.3874(4) 0.2510(3) 0.0209(8) Uani 1 1 d . . . . .
H19A H 0.2120 0.3193 0.2530 0.025 Uiso 1 1 calc R U . . .
H26B H 0.1532 0.3734 0.3174 0.025 Uiso 1 1 calc R U . . .
C2 C 0.13561(17) 0.3390(4) 0.1607(3) 0.0217(8) Uani 1 1 d . . . . .
H17A H 0.1585 0.3538 0.0951 0.026 Uiso 1 1 calc R U . . .
H18B H 0.1259 0.2235 0.1671 0.026 Uiso 1 1 calc R U . . .
C3 C 0.05337(19) 0.3965(5) 0.0485(3) 0.0252(9) Uani 1 1 d . . . . .
H12B H 0.0814 0.4363 -0.0047 0.030 Uiso 1 1 calc R U . . .
H15A H 0.0482 0.2805 0.0403 0.030 Uiso 1 1 calc R U . . .
H16C H 0.0142 0.4499 0.0404 0.030 Uiso 1 1 calc R U . . .
C4 C 0.03562(17) 0.3710(4) 0.2343(3) 0.0209(8) Uani 1 1 d . . . . .
H13A H 0.0554 0.3808 0.3032 0.025 Uiso 1 1 calc R U . . .
H14B H 0.0285 0.2555 0.2215 0.025 Uiso 1 1 calc R U . . .
C5 C -0.02558(17) 0.4550(5) 0.2398(3) 0.0241(8) Uani 1 1 d . . . . .
H10A H -0.0439 0.4538 0.1694 0.029 Uiso 1 1 calc R U . . .
H25B H -0.0523 0.3924 0.2863 0.029 Uiso 1 1 calc R U . . .
C6 C -0.02381(17) 0.6278(4) 0.2783(3) 0.0222(8) Uani 1 1 d . . . . .
H8B H -0.0658 0.6627 0.2927 0.027 Uiso 1 1 calc R U . . .
H9A H -0.0015 0.6303 0.3452 0.027 Uiso 1 1 calc R U . . .
C7 C -0.0325(2) 0.7600(5) 0.1101(4) 0.0272(10) Uani 1 1 d . . . . .
H5A H -0.0138 0.8379 0.0628 0.033 Uiso 1 1 calc R U . . .
H6B H -0.0347 0.6552 0.0758 0.033 Uiso 1 1 calc R U . . .
H7C H -0.0733 0.7960 0.1283 0.033 Uiso 1 1 calc R U . . .
C8 C 0.00324(18) 0.9077(4) 0.2570(3) 0.0245(9) Uani 1 1 d . . . . .
H3A H -0.0376 0.9260 0.2862 0.029 Uiso 1 1 calc R U . . .
H4B H 0.0104 0.9907 0.2033 0.029 Uiso 1 1 calc R U . . .
C9 C 0.04907(17) 0.9287(5) 0.3428(3) 0.0240(8) Uani 1 1 d . . . . .
H1B H 0.0424 0.8475 0.3979 0.029 Uiso 1 1 calc R U . . .
H2A H 0.0450 1.0365 0.3743 0.029 Uiso 1 1 calc R U . . .
C10 C 0.20789(17) 0.8006(5) 0.5550(3) 0.0170(7) Uani 1 1 d . . . . .
C11 C 0.22180(16) 0.9329(4) 0.4909(3) 0.0182(8) Uani 1 1 d . . . . .
C12 C 0.26600(15) 0.8827(4) 0.4153(3) 0.0168(7) Uani 1 1 d . . . . .
C13 C 0.28139(17) 0.7183(4) 0.4364(3) 0.0174(7) Uani 1 1 d . . . . .
C14 C 0.24532(16) 0.6643(4) 0.5214(3) 0.0158(7) Uani 1 1 d . . . . .
C15 C 0.16420(19) 0.7984(5) 0.6442(3) 0.0228(8) Uani 1 1 d . . . . .
C16 C 0.19590(19) 1.0982(5) 0.5011(4) 0.0272(9) Uani 1 1 d . . . . .
C17 C 0.29636(18) 0.9911(5) 0.3389(3) 0.0266(9) Uani 1 1 d . . . . .
H21B H 0.3245 0.9288 0.2960 0.032 Uiso 1 1 calc R U . . .
H22A H 0.2658 1.0411 0.2940 0.032 Uiso 1 1 calc R U . . .
H23C H 0.3187 1.0747 0.3764 0.032 Uiso 1 1 calc R U . . .
C18 C 0.32824(17) 0.6226(5) 0.3812(3) 0.0227(8) Uani 1 1 d . . . . .
C19 C 0.24807(17) 0.5032(4) 0.5708(3) 0.0214(8) Uani 1 1 d . . . . .
H11A H 0.2077 0.4688 0.5887 0.013 Uiso 1 1 d . U . . .
H11B H 0.2721 0.5076 0.6330 0.013 Uiso 1 1 d . U . . .
H11C H 0.2654 0.4266 0.5234 0.013 Uiso 1 1 d . U . . .
H12A H 0.3246 0.5109 0.3975 0.013 Uiso 1 1 d . U . . .
H12C H 0.3244 0.6373 0.3071 0.013 Uiso 1 1 d . U . . .
H16A H 0.1876 1.1417 0.4325 0.013 Uiso 1 1 d . U . . .
H16B H 0.2242 1.1676 0.5357 0.013 Uiso 1 1 d . U . . .
H20A H 0.1516 0.6909 0.6576 0.013 Uiso 1 1 d . U . . .
H20B H 0.1296 0.8634 0.6271 0.013 Uiso 1 1 d . U . . .
H20C H 0.1835 0.8420 0.7051 0.013 Uiso 1 1 d . U . . .
H27B H 0.3683 0.6589 0.4020 0.013 Uiso 1 1 d . U . . .
H28C H 0.1589 1.0951 0.5399 0.013 Uiso 1 1 d . U . . .

loop_
_atom_site_aniso_label
_atom_site_aniso_U_11
_atom_site_aniso_U_22
_atom_site_aniso_U_33
_atom_site_aniso_U_23
_atom_site_aniso_U_13
_atom_site_aniso_U_12
Rh1 0.01143(13) 0.01706(13) 0.01182(12) -0.00110(13) -0.00062(13) -0.00223(9)
Ni1 0.0142(2) 0.0173(2) 0.0144(2) 0.00014(19) -0.0011(2) -0.00229(17)
Cl1 0.0170(4) 0.0239(5) 0.0190(4) -0.0003(4) 0.0018(3) -0.0058(3)
Cl2 0.0323(6) 0.0364(6) 0.0162(5) 0.0057(4) -0.0021(4) -0.0116(4)
S1 0.0146(4) 0.0245(5) 0.0142(4) -0.0035(4) 0.0007(4) -0.0006(3)
S2 0.0191(5) 0.0179(4) 0.0200(5) 0.0004(4) -0.0047(4) -0.0026(3)
N1 0.0173(15) 0.0185(15) 0.0184(16) -0.0034(12) -0.0019(13) -0.0010(12)
N2 0.0160(17) 0.0185(16) 0.0208(18) -0.0031(12) -0.0025(14) 0.0002(11)
C1 0.0187(18) 0.0202(19) 0.024(2) -0.0038(16) -0.0031(16) 0.0051(15)
C2 0.0196(19) 0.0206(18) 0.025(2) -0.0068(16) 0.0005(16) 0.0036(14)
C3 0.025(2) 0.028(2) 0.022(2) -0.0060(17) -0.0014(17) -0.0023(17)
C4 0.0218(19) 0.0205(19) 0.0203(19) -0.0002(16) -0.0007(16) -0.0047(15)
C5 0.022(2) 0.023(2) 0.027(2) -0.0007(17) 0.0011(17) -0.0058(15)
C6 0.0181(19) 0.0232(19) 0.025(2) -0.0031(17) 0.0021(16) -0.0029(15)
C7 0.023(2) 0.030(2) 0.029(2) 0.0039(18) -0.011(2) 0.0002(16)
C8 0.024(2) 0.0180(18) 0.032(2) -0.0045(16) -0.0029(17) 0.0056(15)
C9 0.023(2) 0.0192(19) 0.030(2) -0.0060(17) -0.0050(18) 0.0037(15)
C10 0.0171(19) 0.0216(19) 0.0122(17) -0.0014(15) -0.0041(15) -0.0030(15)
C11 0.0196(19) 0.0210(18) 0.0141(18) -0.0030(15) -0.0037(15) -0.0026(14)
C12 0.0127(17) 0.0228(17) 0.0148(19) 0.0014(14) -0.0054(13) -0.0044(13)
C13 0.0127(18) 0.0226(18) 0.0170(17) 0.0001(15) -0.0029(15) -0.0049(14)
C14 0.0131(17) 0.0196(17) 0.0147(17) -0.0007(14) -0.0042(14) -0.0037(13)
C15 0.024(2) 0.028(2) 0.0161(19) -0.0037(16) 0.0006(16) 0.0003(17)
C16 0.037(2) 0.018(2) 0.027(2) -0.0035(17) -0.0069(19) 0.0005(16)
C17 0.023(2) 0.033(2) 0.024(2) 0.0091(18) -0.0043(17) -0.0113(17)
C18 0.0166(18) 0.032(2) 0.019(2) -0.0003(17) 0.0008(16) -0.0005(15)
C19 0.023(2) 0.021(2) 0.0201(18) 0.0025(15) 0.0003(16) -0.0001(15)

loop_
_atom_type_symbol
_atom_type_description
_atom_type_scat_dispersion_real
_atom_type_scat_dispersion_imag
_atom_type_scat_source
C C 0.0033 0.0016
;
International Tables for Crystallography
(Vol. C, Tables 4.2.6.8 and 6.1.1.4)
;
H H 0.0000 0.0000
;
International Tables for Crystallography
(Vol. C, Table 6.1.1.4)
;
Cl Cl 0.1484 0.1585
;
International Tables for Crystallography
(Vol. C, Tables 4.2.6.8 and 6.1.1.4)
;
N N 0.0061 0.0033
;
International Tables for Crystallography
(Vol. C, Tables 4.2.6.8 and 6.1.1.4)
;
Ni Ni 0.3393 1.1124
;
International Tables for Crystallography
(Vol. C, Tables 4.2.6.8 and 6.1.1.4)
;
Rh Rh -1.1178 0.9187
;
International Tables for Crystallography
(Vol. C, Tables 4.2.6.8 and 6.1.1.4)
;
S S 0.1246 0.1234
;
International Tables for Crystallography
(Vol. C, Tables 4.2.6.8 and 6.1.1.4)
;

loop_
_geom_angle_atom_site_label_1
_geom_angle_atom_site_label_2
_geom_angle_atom_site_label_3
_geom_angle
_geom_angle_site_symmetry_1
_geom_angle_site_symmetry_3
_geom_angle_publ_flag
C12 Rh1 C10 64.40(14) . . ?
C12 Rh1 C14 64.68(13) . . ?
C10 Rh1 C14 39.46(14) . . ?
C12 Rh1 C13 38.71(13) . . ?
C10 Rh1 C13 64.62(14) . . ?
C14 Rh1 C13 38.13(14) . . ?
C12 Rh1 C11 38.70(14) . . ?
C10 Rh1 C11 37.68(13) . . ?
C14 Rh1 C11 64.55(13) . . ?
C13 Rh1 C11 64.43(14) . . ?
C12 Rh1 S1 107.62(10) . . ?
C10 Rh1 S1 156.01(11) . . ?
C14 Rh1 S1 116.61(10) . . ?
C13 Rh1 S1 94.67(10) . . ?
C11 Rh1 S1 145.00(10) . . ?
C12 Rh1 S2 102.23(10) . . ?
C10 Rh1 S2 122.34(11) . . ?
C14 Rh1 S2 160.10(10) . . ?
C13 Rh1 S2 137.42(10) . . ?
C11 Rh1 S2 95.75(10) . . ?
S1 Rh1 S2 80.88(4) . . ?
C12 Rh1 Cl1 155.68(10) . . ?
C10 Rh1 Cl1 91.56(10) . . ?
C14 Rh1 Cl1 94.75(10) . . ?
C13 Rh1 Cl1 128.92(10) . . ?
C11 Rh1 Cl1 122.11(10) . . ?
S1 Rh1 Cl1 92.89(4) . . ?
S2 Rh1 Cl1 93.65(4) . . ?
N1 Ni1 N2 93.82(11) . . ?
N1 Ni1 Cl2 99.09(9) . . ?
N2 Ni1 Cl2 98.40(10) . . ?
N1 Ni1 S2 155.03(9) . . ?
N2 Ni1 S2 87.60(9) . . ?
Cl2 Ni1 S2 105.37(5) . . ?
N1 Ni1 S1 87.49(9) . . ?
N2 Ni1 S1 155.54(10) . . ?
Cl2 Ni1 S1 105.52(4) . . ?
S2 Ni1 S1 81.28(4) . . ?
C1 S1 Ni1 94.51(12) . . ?
C1 S1 Rh1 110.26(14) . . ?
Ni1 S1 Rh1 90.47(4) . . ?
C9 S2 Ni1 94.72(13) . . ?
C9 S2 Rh1 110.80(14) . . ?
Ni1 S2 Rh1 90.45(4) . . ?
C3 N1 C4 109.5(3) . . ?
C3 N1 C2 105.5(3) . . ?
C4 N1 C2 108.9(3) . . ?
C3 N1 Ni1 114.8(2) . . ?
C4 N1 Ni1 109.8(2) . . ?
C2 N1 Ni1 108.0(2) . . ?
C7 N2 C6 109.6(3) . . ?
C7 N2 C8 106.5(3) . . ?
C6 N2 C8 108.4(3) . . ?
C7 N2 Ni1 115.6(3) . . ?
C6 N2 Ni1 108.8(2) . . ?
C8 N2 Ni1 107.8(2) . . ?
C2 C1 S1 108.4(3) . . ?
C2 C1 H19A 110.0 . . ?
S1 C1 H19A 110.0 . . ?
C2 C1 H26B 110.0 . . ?
S1 C1 H26B 110.0 . . ?
H19A C1 H26B 108.4 . . ?
N1 C2 C1 113.9(3) . . ?
N1 C2 H17A 108.8 . . ?
C1 C2 H17A 108.8 . . ?
N1 C2 H18B 108.8 . . ?
C1 C2 H18B 108.8 . . ?
H17A C2 H18B 107.7 . . ?
N1 C3 H12B 109.5 . . ?
N1 C3 H15A 109.5 . . ?
H12B C3 H15A 109.5 . . ?
N1 C3 H16C 109.5 . . ?
H12B C3 H16C 109.5 . . ?
H15A C3 H16C 109.5 . . ?
N1 C4 C5 116.0(3) . . ?
N1 C4 H13A 108.3 . . ?
C5 C4 H13A 108.3 . . ?
N1 C4 H14B 108.3 . . ?
C5 C4 H14B 108.3 . . ?
H13A C4 H14B 107.4 . . ?
C6 C5 C4 115.2(3) . . ?
C6 C5 H10A 108.5 . . ?
C4 C5 H10A 108.5 . . ?
C6 C5 H25B 108.5 . . ?
C4 C5 H25B 108.5 . . ?
H10A C5 H25B 107.5 . . ?
N2 C6 C5 115.8(3) . . ?
N2 C6 H8B 108.3 . . ?
C5 C6 H8B 108.3 . . ?
N2 C6 H9A 108.3 . . ?
C5 C6 H9A 108.3 . . ?
H8B C6 H9A 107.4 . . ?
N2 C7 H5A 109.5 . . ?
N2 C7 H6B 109.5 . . ?
H5A C7 H6B 109.5 . . ?
N2 C7 H7C 109.5 . . ?
H5A C7 H7C 109.5 . . ?
H6B C7 H7C 109.5 . . ?
N2 C8 C9 114.3(3) . . ?
N2 C8 H3A 108.7 . . ?
C9 C8 H3A 108.7 . . ?
N2 C8 H4B 108.7 . . ?
C9 C8 H4B 108.7 . . ?
H3A C8 H4B 107.6 . . ?
C8 C9 S2 108.4(3) . . ?
C8 C9 H1B 110.0 . . ?
S2 C9 H1B 110.0 . . ?
C8 C9 H2A 110.0 . . ?
S2 C9 H2A 110.0 . . ?
H1B C9 H2A 108.4 . . ?
C11 C10 C14 108.1(3) . . ?
C11 C10 C15 126.6(3) . . ?
C14 C10 C15 125.3(3) . . ?
C11 C10 Rh1 71.6(2) . . ?
C14 C10 Rh1 70.3(2) . . ?
C15 C10 Rh1 125.2(3) . . ?
C10 C11 C12 108.3(3) . . ?
C10 C11 C16 125.8(4) . . ?
C12 C11 C16 125.9(3) . . ?
C10 C11 Rh1 70.8(2) . . ?
C12 C11 Rh1 69.42(19) . . ?
C16 C11 Rh1 126.4(3) . . ?
C11 C12 C13 108.1(3) . . ?
C11 C12 C17 124.9(3) . . ?
C13 C12 C17 126.5(3) . . ?
C11 C12 Rh1 71.9(2) . . ?
C13 C12 Rh1 71.6(2) . . ?
C17 C12 Rh1 128.7(3) . . ?
C14 C13 C12 108.2(3) . . ?
C14 C13 C18 125.9(3) . . ?
C12 C13 C18 125.9(3) . . ?
C14 C13 Rh1 70.8(2) . . ?
C12 C13 Rh1 69.7(2) . . ?
C18 C13 Rh1 126.6(3) . . ?
C13 C14 C10 107.2(3) . . ?
C13 C14 C19 126.1(3) . . ?
C10 C14 C19 126.6(3) . . ?
C13 C14 Rh1 71.1(2) . . ?
C10 C14 Rh1 70.3(2) . . ?
C19 C14 Rh1 126.8(2) . . ?
C10 C15 H20A 109.8 . . ?
C10 C15 H20B 109.3 . . ?
H20A C15 H20B 109.7 . . ?
C10 C15 H20C 109.3 . . ?
H20A C15 H20C 109.7 . . ?
H20B C15 H20C 109.0 . . ?
C11 C16 H16A 109.7 . . ?
C11 C16 H16B 110.1 . . ?
H16A C16 H16B 108.5 . . ?
C11 C16 H28C 110.3 . . ?
H16A C16 H28C 108.8 . . ?
H16B C16 H28C 109.4 . . ?
C12 C17 H21B 109.5 . . ?
C12 C17 H22A 109.5 . . ?
H21B C17 H22A 109.5 . . ?
C12 C17 H23C 109.5 . . ?
H21B C17 H23C 109.5 . . ?
H22A C17 H23C 109.5 . . ?
C13 C18 H12A 111.0 . . ?
C13 C18 H12C 110.0 . . ?
H12A C18 H12C 109.4 . . ?
C13 C18 H27B 109.7 . . ?
H12A C18 H27B 108.6 . . ?
H12C C18 H27B 108.1 . . ?
C14 C19 H11A 109.4 . . ?
C14 C19 H11B 110.1 . . ?
H11A C19 H11B 108.9 . . ?
C14 C19 H11C 110.3 . . ?
H11A C19 H11C 108.8 . . ?
H11B C19 H11C 109.3 . . ?

loop_
_geom_bond_atom_site_label_1
_geom_bond_atom_site_label_2
_geom_bond_distance
_geom_bond_site_symmetry_2
_geom_bond_publ_flag
Rh1 C12 2.156(3) . ?
Rh1 C10 2.178(4) . ?
Rh1 C14 2.178(4) . ?
Rh1 C13 2.182(4) . ?
Rh1 C11 2.189(3) . ?
Rh1 S1 2.3804(13) . ?
Rh1 S2 2.3845(11) . ?
Rh1 Cl1 2.4080(11) . ?
Ni1 N1 2.160(3) . ?
Ni1 N2 2.171(3) . ?
Ni1 Cl2 2.3028(14) . ?
Ni1 S2 2.3713(12) . ?
Ni1 S1 2.3743(13) . ?
S1 C1 1.824(4) . ?
S2 C9 1.835(4) . ?
N1 C3 1.487(5) . ?
N1 C4 1.485(5) . ?
N1 C2 1.489(4) . ?
N2 C7 1.484(5) . ?
N2 C6 1.494(5) . ?
N2 C8 1.497(4) . ?
C1 C2 1.510(5) . ?
C1 H19A 0.9900 . ?
C1 H26B 0.9900 . ?
C2 H17A 0.9900 . ?
C2 H18B 0.9900 . ?
C3 H12B 0.9800 . ?
C3 H15A 0.9800 . ?
C3 H16C 0.9800 . ?
C4 C5 1.526(5) . ?
C4 H13A 0.9900 . ?
C4 H14B 0.9900 . ?
C5 C6 1.524(5) . ?
C5 H10A 0.9900 . ?
C5 H25B 0.9900 . ?
C6 H8B 0.9900 . ?
C6 H9A 0.9900 . ?
C7 H5A 0.9800 . ?
C7 H6B 0.9800 . ?
C7 H7C 0.9800 . ?
C8 C9 1.507(5) . ?
C8 H3A 0.9900 . ?
C8 H4B 0.9900 . ?
C9 H1B 0.9900 . ?
C9 H2A 0.9900 . ?
C10 C11 1.410(5) . ?
C10 C14 1.471(5) . ?
C10 C15 1.499(6) . ?
C11 C12 1.440(5) . ?
C11 C16 1.498(5) . ?
C12 C13 1.438(5) . ?
C12 C17 1.494(5) . ?
C13 C14 1.424(5) . ?
C13 C18 1.488(5) . ?
C14 C19 1.487(5) . ?
C15 H20A 0.9541 . ?
C15 H20B 0.9628 . ?
C15 H20C 0.9624 . ?
C16 H16A 0.9692 . ?
C16 H16B 0.9620 . ?
C16 H28C 0.9586 . ?
C17 H21B 0.9800 . ?
C17 H22A 0.9800 . ?
C17 H23C 0.9800 . ?
C18 H12A 0.9572 . ?
C18 H12C 0.9628 . ?
C18 H27B 0.9733 . ?
C19 H11A 0.9663 . ?
C19 H11B 0.9603 . ?
C19 H11C 0.9614 . ?

loop_
_geom_torsion_atom_site_label_1
_geom_torsion_atom_site_label_2
_geom_torsion_atom_site_label_3
_geom_torsion_atom_site_label_4
_geom_torsion
_geom_torsion_site_symmetry_1
_geom_torsion_site_symmetry_2
_geom_torsion_site_symmetry_3
_geom_torsion_site_symmetry_4
_geom_torsion_publ_flag
Ni1 S1 C1 C2 42.8(2) . . . . ?
Rh1 S1 C1 C2 135.0(2) . . . . ?
C3 N1 C2 C1 166.4(3) . . . . ?
C4 N1 C2 C1 -76.2(4) . . . . ?
Ni1 N1 C2 C1 43.1(4) . . . . ?
S1 C1 C2 N1 -61.8(4) . . . . ?
C3 N1 C4 C5 -66.2(4) . . . . ?
C2 N1 C4 C5 178.9(3) . . . . ?
Ni1 N1 C4 C5 60.8(4) . . . . ?
N1 C4 C5 C6 -68.6(4) . . . . ?
C7 N2 C6 C5 65.1(4) . . . . ?
C8 N2 C6 C5 -179.1(3) . . . . ?
Ni1 N2 C6 C5 -62.1(4) . . . . ?
C4 C5 C6 N2 69.7(5) . . . . ?
C7 N2 C8 C9 -167.2(4) . . . . ?
C6 N2 C8 C9 75.0(4) . . . . ?
Ni1 N2 C8 C9 -42.6(4) . . . . ?
N2 C8 C9 S2 61.3(4) . . . . ?
Ni1 S2 C9 C8 -42.7(3) . . . . ?
Rh1 S2 C9 C8 -135.0(2) . . . . ?
C14 C10 C11 C12 1.6(4) . . . . ?
C15 C10 C11 C12 179.8(4) . . . . ?
Rh1 C10 C11 C12 -59.5(2) . . . . ?
C14 C10 C11 C16 -177.3(3) . . . . ?
C15 C10 C11 C16 0.9(6) . . . . ?
Rh1 C10 C11 C16 121.6(4) . . . . ?
C14 C10 C11 Rh1 61.1(2) . . . . ?
C15 C10 C11 Rh1 -120.6(4) . . . . ?
C10 C11 C12 C13 -2.5(4) . . . . ?
C16 C11 C12 C13 176.4(3) . . . . ?
Rh1 C11 C12 C13 -62.8(2) . . . . ?
C10 C11 C12 C17 -174.6(3) . . . . ?
C16 C11 C12 C17 4.3(6) . . . . ?
Rh1 C11 C12 C17 125.1(4) . . . . ?
C10 C11 C12 Rh1 60.3(2) . . . . ?
C16 C11 C12 Rh1 -120.8(4) . . . . ?
C11 C12 C13 C14 2.4(4) . . . . ?
C17 C12 C13 C14 174.4(3) . . . . ?
Rh1 C12 C13 C14 -60.6(3) . . . . ?
C11 C12 C13 C18 -175.9(4) . . . . ?
C17 C12 C13 C18 -3.9(6) . . . . ?
Rh1 C12 C13 C18 121.1(4) . . . . ?
C11 C12 C13 Rh1 63.0(2) . . . . ?
C17 C12 C13 Rh1 -125.0(4) . . . . ?
C12 C13 C14 C10 -1.5(4) . . . . ?
C18 C13 C14 C10 176.9(4) . . . . ?
Rh1 C13 C14 C10 -61.3(2) . . . . ?
C12 C13 C14 C19 -177.9(3) . . . . ?
C18 C13 C14 C19 0.4(6) . . . . ?
Rh1 C13 C14 C19 122.2(4) . . . . ?
C12 C13 C14 Rh1 59.9(3) . . . . ?
C18 C13 C14 Rh1 -121.8(4) . . . . ?
C11 C10 C14 C13 -0.1(4) . . . . ?
C15 C10 C14 C13 -178.4(4) . . . . ?
Rh1 C10 C14 C13 61.8(2) . . . . ?
C11 C10 C14 C19 176.3(3) . . . . ?
C15 C10 C14 C19 -1.9(6) . . . . ?
Rh1 C10 C14 C19 -121.7(4) . . . . ?
C11 C10 C14 Rh1 -61.9(2) . . . . ?
C15 C10 C14 Rh1 119.8(4) . . . . ?
